data_2100434
loop_
_publ_author_name
'Moggach, Stephen A.'
'Allan, David R.'
'Parsons, Simon'
'Sawyer, Lindsay'

_publ_contact_author_name 'Stephen A. Moggach'
_publ_section_title
;
 Effect of pressure on the crystal structure of \a-glycylglycine to
 4.7GPa; application of Hirshfeld surfaces to analyse contacts on
 increasing pressure
;
_journal_coeditor_code GP5004
_journal_date_accepted 2005-12-15
_journal_date_recd_electronic 2005-11-14
_journal_issue 2
_journal_name_full 'Acta Crystallographica Section B'
_journal_page_first 310
_journal_page_last 320
_journal_paper_category FA
_journal_paper_doi 10.1107/S0108768105042072
_journal_volume 62
_journal_year 2006
_chemical_formula_moiety 'C4 H8 N2 O3'
_chemical_formula_sum 'C4 H8 N2 O3'
_chemical_formula_weight 132.12
_space_group_IT_number 14
_symmetry_cell_setting monoclinic
_symmetry_space_group_name_Hall '-P 2ybc'
_symmetry_space_group_name_H-M 'P 1 21/c 1'
_atom_sites_solution_hydrogens geom
_atom_sites_solution_primary 'Kvick et al., (1979) '
_audit_creation_method CRYSTALS_ver_12.82
_cell_angle_alpha 90
_cell_angle_beta 107.596(4)
_cell_angle_gamma 90
_cell_formula_units_Z 4
_cell_length_a 8.1233(18)
_cell_length_b 9.554(2)
_cell_length_c 7.8224(17)
_cell_measurement_reflns_used 1501
_cell_measurement_temperature 293
_cell_measurement_theta_max 56
_cell_measurement_theta_min 5
_cell_volume 578.7(2)
_computing_cell_refinement 'SAINT (Siemens ,1995)'
_computing_data_collection 'SMART (Siemens, 1993)'
_computing_data_reduction 'SAINT (Siemens ,1995)'
_computing_molecular_graphics 'CAMERON (Watkin et al., 1996)'
_computing_publication_material 'CRYSTALS (Betteridge et al., 2003)'
_computing_structure_refinement 'CRYSTALS (Betteridge et al., 2003)'
_computing_structure_solution 'SIR92 (Altomare et al., 1994)'
_diffrn_ambient_temperature 293
_diffrn_measured_fraction_theta_full 0.998
_diffrn_measured_fraction_theta_max 0.932
_diffrn_measurement_device_type 'Bruker APEX'
_diffrn_measurement_method \w
_diffrn_radiation_monochromator graphite
_diffrn_radiation_type 'Mo K\a'
_diffrn_radiation_wavelength 0.71073
_diffrn_reflns_av_R_equivalents 0.027
_diffrn_reflns_limit_h_max 6
_diffrn_reflns_limit_h_min -10
_diffrn_reflns_limit_k_max 12
_diffrn_reflns_limit_k_min -11
_diffrn_reflns_limit_l_max 10
_diffrn_reflns_limit_l_min -10
_diffrn_reflns_number 3696
_diffrn_reflns_theta_full 26.662
_diffrn_reflns_theta_max 28.669
_diffrn_reflns_theta_min 2.630
_diffrn_standards_number 0
_exptl_absorpt_coefficient_mu 0.130
_exptl_absorpt_correction_T_max 0.98
_exptl_absorpt_correction_T_min 0.86
_exptl_absorpt_correction_type multi-scan
_exptl_absorpt_process_details 'SADABS (Siemens, 1996)'
_exptl_crystal_colour colourless
_exptl_crystal_density_diffrn 1.516
_exptl_crystal_description block
_exptl_crystal_F_000 280
_exptl_crystal_size_max 0.60
_exptl_crystal_size_mid 0.36
_exptl_crystal_size_min 0.12
_refine_diff_density_max 0.28
_refine_diff_density_min -0.35
_refine_ls_extinction_method None
_refine_ls_goodness_of_fit_ref 1.0108
_refine_ls_hydrogen_treatment noref
_refine_ls_matrix_type full
_refine_ls_number_parameters 82
_refine_ls_number_reflns 1385
_refine_ls_number_restraints 0
_refine_ls_R_factor_all 0.0570
_refine_ls_R_factor_gt 0.0488
_refine_ls_shift/su_max 0.000206
_refine_ls_structure_factor_coef Fsqd
_refine_ls_weighting_details
;
 w=1/[\s^2^(F^2^) + ( 0.08P)^2^ + 0.11P]
where P=(max(Fo^2^,0) + 2Fc^2^)/3
;
_refine_ls_weighting_scheme calc
_refine_ls_wR_factor_all 0.1399
_refine_ls_wR_factor_gt 0.1357
_refine_ls_wR_factor_ref 0.1399
_reflns_number_gt 1164
_reflns_number_total 1390
_reflns_threshold_expression I>2.00u(I)
_cod_data_source_file gp5004.cif
_cod_data_source_block glyg00
_cod_depositor_comments
;
The following automatic conversions were performed:
'_symmetry_cell_setting' value 'Monoclinic' changed to 'monoclinic'
according to '/home/saulius/struct/CIF-dictionaries/cif_core.dic'
dictionary named 'cif_core.dic' version 2.4.1 from 2010-06-29.

Automatic conversion script
Id: cif_fix_enum 1527 2010-12-29 10:47:43Z saulius 

The following automatic conversions were performed:

'_symmetry_cell_setting' value 'Monoclinic' changed to 'monoclinic'
according to /home/saulius/struct/CIF-dictionaries/cif_core.dic
dictionary named 'cif_core.dic' version 2.4.1 from 2010-06-29.

Automatic conversion script
Id: cif_fix_values 1715 2011-07-08 13:25:40Z adriana 
;
_cod_original_sg_symbol_H-M 'P 1 21/c 1 '
_cod_database_code 2100434

loop_
_symmetry_equiv_pos_as_xyz
x,y,z
-x,-y,-z
-x,y+1/2,-z+1/2
x,-y+1/2,z+1/2

loop_
_atom_site_type_symbol
_atom_site_label
_atom_site_fract_x
_atom_site_fract_y
_atom_site_fract_z
_atom_site_U_iso_or_equiv
_atom_site_adp_type
_atom_site_occupancy
C C2 0.51455(19) 0.32926(16) 0.2567(2) 0.0224 Uani 1.0000
N N2 0.38281(17) 0.40729(13) 0.16383(18) 0.0257 Uani 1.0000
C C3 0.2336(2) 0.34438(17) 0.0343(2) 0.0315 Uani 1.0000
C C4 0.13810(19) 0.44681(17) -0.11059(19) 0.0226 Uani 1.0000
O O2 0.17806(16) 0.57319(12) -0.09166(15) 0.0307 Uani 1.0000
O O3 0.02560(18) 0.39389(16) -0.23924(17) 0.0439 Uani 1.0000
C C1 0.6569(2) 0.40541(16) 0.3969(2) 0.0244 Uani 1.0000
N N1 0.82202(16) 0.33096(13) 0.42373(17) 0.0233 Uani 1.0000
O O1 0.52170(16) 0.20188(12) 0.23929(17) 0.0352 Uani 1.0000
H H2 0.9065 0.3761 0.5069 0.0259 Uiso 1.0000
H H1 0.8476 0.3283 0.3196 0.0259 Uiso 1.0000
H H3 0.8126 0.2431 0.4611 0.0259 Uiso 1.0000
H H4 0.6673 0.5031 0.3554 0.0274 Uiso 1.0000
H H5 0.6284 0.4083 0.5126 0.0274 Uiso 1.0000
H H6 0.3858 0.5005 0.1812 0.0276 Uiso 1.0000
H H7 0.2735 0.2634 -0.0240 0.0332 Uiso 1.0000
H H8 0.1524 0.3103 0.0990 0.0332 Uiso 1.0000

loop_
_atom_site_aniso_label
_atom_site_aniso_U_11
_atom_site_aniso_U_22
_atom_site_aniso_U_33
_atom_site_aniso_U_12
_atom_site_aniso_U_13
_atom_site_aniso_U_23
C2 0.0237(7) 0.0195(7) 0.0207(7) -0.0007(5) 0.0016(6) 0.0019(5)
N2 0.0248(7) 0.0171(6) 0.0271(7) 0.0004(5) -0.0044(5) -0.0007(5)
C3 0.0276(8) 0.0222(8) 0.0333(9) -0.0048(6) -0.0080(6) 0.0035(6)
C4 0.0230(7) 0.0248(7) 0.0179(7) 0.0009(5) 0.0030(5) -0.0012(5)
O2 0.0412(7) 0.0229(6) 0.0232(6) 0.0017(5) 0.0028(5) 0.0014(4)
O3 0.0439(8) 0.0443(8) 0.0284(7) -0.0070(6) -0.0115(6) -0.0041(5)
C1 0.0254(7) 0.0221(7) 0.0211(7) 0.0025(5) 0.0001(6) -0.0023(5)
N1 0.0222(6) 0.0214(6) 0.0210(6) -0.0005(5) -0.0015(5) 0.0013(5)
O1 0.0340(7) 0.0177(6) 0.0418(7) 0.0017(4) -0.0066(5) 0.0006(5)

loop_
_atom_type_symbol
_atom_type_scat_dispersion_real
_atom_type_scat_dispersion_imag
_atom_type_scat_source
C 0.0033 0.0016 'International Tables Vol C 4.2.6.8 and 6.1.1.4'
H 0.0000 0.0000 'International Tables Vol C 4.2.6.8 and 6.1.1.4'
N 0.0061 0.0033 'International Tables Vol C 4.2.6.8 and 6.1.1.4'
O 0.0106 0.0060 'International Tables Vol C 4.2.6.8 and 6.1.1.4'

loop_
_geom_angle_atom_site_label_1
_geom_angle_atom_site_label_2
_geom_angle_atom_site_label_3
_geom_angle
_geom_angle_publ_flag
N2 C2 C1 116.03(13) yes
N2 C2 O1 123.62(14) yes
C1 C2 O1 120.28(13) yes
C2 N2 C3 120.93(13) yes
C2 N2 H6 119.5 no
C3 N2 H6 119.5 no
N2 C3 C4 112.54(13) yes
N2 C3 H7 108.7 no
C4 C3 H7 108.7 no
N2 C3 H8 108.7 no
C4 C3 H8 108.7 no
H7 C3 H8 109.5 no
C3 C4 O2 118.59(13) yes
C3 C4 O3 115.21(14) yes
O2 C4 O3 126.20(15) yes
C2 C1 N1 109.45(12) yes
C2 C1 H4 109.5 no
N1 C1 H4 109.5 no
C2 C1 H5 109.5 no
N1 C1 H5 109.5 no
H4 C1 H5 109.5 no
C1 N1 H2 109.5 no
C1 N1 H1 109.5 no
H2 N1 H1 109.5 no
C1 N1 H3 109.5 no
H2 N1 H3 109.5 no
H1 N1 H3 109.5 no

loop_
_geom_bond_atom_site_label_1
_geom_bond_atom_site_label_2
_geom_bond_distance
_geom_bond_publ_flag
C2 N2 1.3263(19) yes
C2 C1 1.517(2) yes
C2 O1 1.2280(19) yes
N2 C3 1.4540(19) yes
N2 H6 0.900 no
C3 C4 1.521(2) yes
C3 H7 1.000 no
C3 H8 1.000 no
C4 O2 1.2474(19) yes
C4 O3 1.2440(19) yes
C1 N1 1.4763(19) yes
C1 H4 1.000 no
C1 H5 1.000 no
N1 H2 0.900 no
N1 H1 0.900 no
N1 H3 0.900 no

loop_
_cod_related_entry_id
_cod_related_entry_database
_cod_related_entry_code
1 ChemSpider 10690
